data_4340708
loop_
_publ_author_name
'Cheng, Tao'
'Meng, Miao'
'Lei, Hao'
'Liu, Chun Y.'

_publ_section_title
;
 Perturbation of the Charge Density between Two Bridged Mo2 Centers: The
 Remote Substituent Effects.
;
_journal_issue 17
_journal_name_full 'Inorganic chemistry'
_journal_page_first 9213
_journal_page_last 9221
_journal_paper_doi 10.1021/ic501313q
_journal_volume 53
_journal_year 2014
_chemical_formula_moiety '[Mo2(C15H9O2N2F6)3]2(O2CC6H4CO2) 2(CH2Cl2)'
_chemical_formula_sum 'C100 H62 Cl4 F36 Mo4 N12 O16'
_chemical_formula_weight 2897.18
_chemical_name_systematic
; 
 ? 
;
_space_group_IT_number 2
_symmetry_cell_setting triclinic
_symmetry_space_group_name_Hall '-P 1'
_symmetry_space_group_name_H-M 'P -1'
_atom_sites_solution_hydrogens geom
_atom_sites_solution_primary direct
_atom_sites_solution_secondary difmap
_audit_creation_method SHELXL-97
_cell_angle_alpha 91.343(3)
_cell_angle_beta 107.039(3)
_cell_angle_gamma 108.251(3)
_cell_formula_units_Z 1
_cell_length_a 11.3663(4)
_cell_length_b 15.0539(5)
_cell_length_c 17.5080(7)
_cell_measurement_reflns_used 9684
_cell_measurement_temperature 100(2)
_cell_measurement_theta_max 65.8531
_cell_measurement_theta_min 2.6589
_cell_volume 2698.17(19)
_computing_molecular_graphics XP
_computing_publication_material XCIF
_computing_structure_refinement 'SHELXL-97 (Sheldrick, 1997)'
_computing_structure_solution 'SHELXS-97 (Sheldrick, 1990)'
_diffrn_ambient_temperature 100(2)
_diffrn_detector_area_resol_mean 8.2417
_diffrn_measured_fraction_theta_full 0.967
_diffrn_measured_fraction_theta_max 0.967
_diffrn_measurement_device_type 'Xcalibur, Onyx, Nova'
_diffrn_measurement_method '\w scans'
_diffrn_radiation_monochromator graphite
_diffrn_radiation_source 'fine-focus sealed tube'
_diffrn_radiation_type CuK\a
_diffrn_radiation_wavelength 1.54178
_diffrn_reflns_av_R_equivalents 0.0424
_diffrn_reflns_av_sigmaI/netI 0.0484
_diffrn_reflns_limit_h_max 12
_diffrn_reflns_limit_h_min -13
_diffrn_reflns_limit_k_max 17
_diffrn_reflns_limit_k_min -15
_diffrn_reflns_limit_l_max 19
_diffrn_reflns_limit_l_min -20
_diffrn_reflns_number 17184
_diffrn_reflns_theta_full 65.95
_diffrn_reflns_theta_max 65.95
_diffrn_reflns_theta_min 2.66
_diffrn_standards_number 17185
_exptl_absorpt_coefficient_mu 5.828
_exptl_absorpt_correction_T_max 1.00000
_exptl_absorpt_correction_T_min 0.34476
_exptl_absorpt_correction_type multi-scan
_exptl_absorpt_process_details
;
CrysAlisPro, Agilent Technologies,
Version 1.171.36.21 (release 14-08-2012 CrysAlis171 .NET)
(compiled Sep 14 2012,17:21:16)
Empirical absorption correction using spherical harmonics,
 implemented in SCALE3 ABSPACK scaling algorithm.
;
_exptl_crystal_colour orange
_exptl_crystal_density_diffrn 1.783
_exptl_crystal_density_method 'not measured'
_exptl_crystal_description flaky
_exptl_crystal_F_000 1398
_exptl_crystal_size_max 0.4
_exptl_crystal_size_mid 0.2
_exptl_crystal_size_min 0.04
_refine_diff_density_max 1.713
_refine_diff_density_min -1.235
_refine_diff_density_rms 0.136
_refine_ls_extinction_method none
_refine_ls_goodness_of_fit_ref 1.086
_refine_ls_hydrogen_treatment mixed
_refine_ls_matrix_type full
_refine_ls_number_parameters 878
_refine_ls_number_reflns 9093
_refine_ls_number_restraints 227
_refine_ls_restrained_S_all 1.100
_refine_ls_R_factor_all 0.0898
_refine_ls_R_factor_gt 0.0759
_refine_ls_shift/su_max 0.000
_refine_ls_shift/su_mean 0.000
_refine_ls_structure_factor_coef Fsqd
_refine_ls_weighting_details 'calc w=1/[\s^2^(Fo^2^)+(0.0656P)^2^+19.3537P] where P=(Fo^2^+2Fc^2^)/3'
_refine_ls_weighting_scheme calc
_refine_ls_wR_factor_gt 0.1785
_refine_ls_wR_factor_ref 0.1892
_reflns_number_gt 7394
_reflns_number_total 9093
_reflns_threshold_expression >2sigma(I)
_cod_data_source_file ic501313q_si_002.cif
_cod_data_source_block 5
_cod_depositor_comments 'Adding full bibliography for 4340705--4340709.cif.'
_cod_original_cell_volume 2698.17(17)
_cod_original_sg_symbol_H-M P-1
_cod_database_code 4340708

loop_
_symmetry_equiv_pos_as_xyz
'x, y, z'
'-x, -y, -z'

loop_
_atom_site_label
_atom_site_type_symbol
_atom_site_fract_x
_atom_site_fract_y
_atom_site_fract_z
_atom_site_U_iso_or_equiv
_atom_site_adp_type
_atom_site_occupancy
_atom_site_symmetry_multiplicity
_atom_site_calc_flag
_atom_site_refinement_flags
_atom_site_disorder_assembly
_atom_site_disorder_group
Mo2 Mo 0.53831(6) -0.49167(4) 0.26089(3) 0.03684(18) Uani 1 1 d . . .
Mo1 Mo 0.64755(6) -0.34837(4) 0.28582(3) 0.03908(19) Uani 1 1 d . . .
O1 O 0.8105(5) -0.3746(3) 0.3676(3) 0.0395(11) Uani 1 1 d . . .
O2 O 0.6920(5) -0.5282(3) 0.3410(3) 0.0354(11) Uani 1 1 d . . .
N6 N 0.4651(6) -0.4840(4) 0.3607(3) 0.0370(13) Uani 1 1 d . . .
N4 N 0.3705(7) -0.4685(5) 0.1801(4) 0.0449(16) Uani 1 1 d . . .
N1 N 0.7298(7) -0.3545(5) 0.1913(4) 0.0426(15) Uani 1 1 d . . .
N5 N 0.5843(6) -0.3272(5) 0.3856(3) 0.0398(14) Uani 1 1 d . . .
N2 N 0.6074(6) -0.5112(5) 0.1626(3) 0.0394(14) Uani 1 1 d . . .
N3 N 0.4880(8) -0.3104(5) 0.2137(4) 0.0490(18) Uani 1 1 d . . .
C3 C 0.5003(8) -0.4015(6) 0.4031(4) 0.0412(17) Uani 1 1 d . . .
H3 H 0.4671 -0.3950 0.4448 0.049 Uiso 1 1 calc R . .
C1 C 0.6924(8) -0.4368(6) 0.1467(4) 0.0440(19) Uani 1 1 d . . .
H1 H 0.7254 -0.4423 0.1047 0.053 Uiso 1 1 calc R . .
C51 C 0.6168(8) -0.2364(6) 0.4251(4) 0.0427(18) Uani 1 1 d . C .
C2 C 0.3770(9) -0.3799(7) 0.1752(5) 0.050(2) Uani 1 1 d . . .
H2 H 0.3043 -0.3659 0.1450 0.060 Uiso 1 1 calc R . .
C4 C 0.7952(7) -0.4598(5) 0.3796(4) 0.0364(16) Uani 1 1 d . . .
C21 C 0.5649(8) -0.5982(6) 0.1139(4) 0.0410(17) Uani 1 1 d . . .
C61 C 0.3705(8) -0.5626(6) 0.3753(4) 0.0437(18) Uani 1 1 d . . .
C11 C 0.8252(10) -0.2738(6) 0.1775(6) 0.054(2) Uani 1 1 d . . .
C41 C 0.2548(8) -0.5406(7) 0.1328(4) 0.051(2) Uani 1 1 d . . .
C7 C 0.8816(7) -0.5702(5) 0.4643(5) 0.0392(16) Uani 1 1 d . . .
H7A H 0.8022 -0.6179 0.4400 0.047 Uiso 1 1 calc R . .
C5 C 0.9008(7) -0.4810(5) 0.4411(4) 0.0351(15) Uani 1 1 d . . .
C6 C 1.0213(7) -0.4103(5) 0.4768(4) 0.0391(16) Uani 1 1 d . . .
H6A H 1.0361 -0.3502 0.4611 0.047 Uiso 1 1 calc R . .
C31 C 0.4837(10) -0.2170(6) 0.2190(5) 0.052(2) Uani 1 1 d . B .
C32 C 0.3756(11) -0.1991(7) 0.2274(5) 0.065(3) Uani 1 1 d . . .
H32 H 0.3034 -0.2492 0.2285 0.078 Uiso 1 1 calc R . .
C43 C 0.0985(9) -0.6978(8) 0.1181(5) 0.064(3) Uani 1 1 d . . .
H43 H 0.0715 -0.7543 0.1387 0.077 Uiso 1 1 calc R . .
C26 C 0.5423(8) -0.6078(7) 0.0310(5) 0.049(2) Uani 1 1 d . . .
H26A H 0.5595 -0.5540 0.0053 0.059 Uiso 1 1 calc R . .
C33 C 0.3729(12) -0.1082(8) 0.2343(6) 0.072(3) Uani 1 1 d . B .
H33 H 0.2994 -0.0964 0.2387 0.087 Uiso 1 1 calc R . .
C34 C 0.4824(14) -0.0355(7) 0.2342(6) 0.073(3) Uani 1 1 d D . .
C22 C 0.5369(10) -0.6788(6) 0.1500(5) 0.058(2) Uani 1 1 d . . .
H22A H 0.5528 -0.6741 0.2054 0.069 Uiso 1 1 calc R . .
C42 C 0.2133(9) -0.6248(7) 0.1612(5) 0.056(2) Uani 1 1 d . . .
H42 H 0.2630 -0.6339 0.2111 0.068 Uiso 1 1 calc R . .
C25 C 0.4952(8) -0.6946(7) -0.0133(5) 0.050(2) Uani 1 1 d . A .
H25 H 0.4815 -0.7002 -0.0684 0.060 Uiso 1 1 calc R . .
C56 C 0.5266(9) -0.2020(6) 0.4425(5) 0.0472(19) Uani 1 1 d . . .
H56 H 0.4405 -0.2414 0.4306 0.057 Uiso 1 1 calc R . .
C64 C 0.1748(9) -0.7222(7) 0.3845(5) 0.062(2) Uani 1 1 d D . .
C62 C 0.3817(8) -0.6509(6) 0.3679(4) 0.0447(18) Uani 1 1 d . . .
H62A H 0.4567 -0.6564 0.3602 0.054 Uiso 1 1 calc R . .
C54 C 0.6899(10) -0.0536(6) 0.4936(7) 0.066(3) Uani 1 1 d D . .
C24 C 0.4686(10) -0.7730(6) 0.0247(5) 0.060(2) Uani 1 1 d D . .
C45 C 0.0688(9) -0.6015(9) 0.0133(5) 0.069(3) Uani 1 1 d . . .
H45 H 0.0189 -0.5941 -0.0371 0.082 Uiso 1 1 calc R . .
C52 C 0.7440(10) -0.1765(7) 0.4419(6) 0.062(2) Uani 1 1 d . . .
H52A H 0.8050 -0.1985 0.4295 0.074 Uiso 1 1 calc R C .
C55 C 0.5629(9) -0.1101(6) 0.4772(6) 0.057(2) Uani 1 1 d . C .
H55 H 0.5023 -0.0872 0.4890 0.068 Uiso 1 1 calc R . .
C63 C 0.2835(9) -0.7313(7) 0.3716(5) 0.059(2) Uani 1 1 d . . .
H63 H 0.2915 -0.7905 0.3655 0.071 Uiso 1 1 calc R . .
C36 C 0.5903(11) -0.1426(7) 0.2182(5) 0.063(3) Uani 1 1 d . . .
H36 H 0.6632 -0.1543 0.2127 0.076 Uiso 1 1 calc R B .
C14 C 1.0136(12) -0.1096(7) 0.1634(8) 0.077(3) Uani 1 1 d D . .
C35 C 0.5916(13) -0.0493(7) 0.2255(6) 0.075(3) Uani 1 1 d . B .
H35 H 0.6635 0.0011 0.2245 0.090 Uiso 1 1 calc R . .
C46 C 0.1827(9) -0.5297(8) 0.0549(5) 0.057(2) Uani 1 1 d . . .
H46 H 0.2115 -0.4752 0.0321 0.069 Uiso 1 1 calc R . .
C44 C 0.0285(9) -0.6832(8) 0.0454(6) 0.064(3) Uani 1 1 d D . .
C65 C 0.1625(10) -0.6358(9) 0.3962(6) 0.073(3) Uani 1 1 d . . .
H65A H 0.0897 -0.6312 0.4077 0.087 Uiso 1 1 calc R . .
C12 C 0.8324(10) -0.2548(7) 0.1012(6) 0.061(3) Uani 1 1 d . . .
H12 H 0.7763 -0.2963 0.0555 0.073 Uiso 1 1 calc R . .
C16 C 0.9144(11) -0.2104(7) 0.2450(7) 0.070(3) Uani 1 1 d . . .
H16 H 0.9120 -0.2235 0.2963 0.084 Uiso 1 1 calc R . .
C53 C 0.7819(11) -0.0853(7) 0.4764(8) 0.076(3) Uani 1 1 d . C .
H53 H 0.8678 -0.0456 0.4880 0.091 Uiso 1 1 calc R . .
C66 C 0.2598(9) -0.5549(7) 0.3909(5) 0.058(2) Uani 1 1 d . . .
H66A H 0.2513 -0.4960 0.3976 0.069 Uiso 1 1 calc R . .
C13 C 0.9272(12) -0.1706(8) 0.0949(8) 0.076(4) Uani 1 1 d . . .
H13 H 0.9318 -0.1558 0.0443 0.091 Uiso 1 1 calc R . .
C15 C 1.0052(14) -0.1291(8) 0.2364(8) 0.086(4) Uani 1 1 d . . .
H15 H 1.0615 -0.0871 0.2818 0.103 Uiso 1 1 calc R . .
C23 C 0.4854(11) -0.7664(7) 0.1054(6) 0.068(3) Uani 1 1 d . A .
H23 H 0.4625 -0.8206 0.1299 0.082 Uiso 1 1 calc R . .
O11 O 1.1196(8) -0.0258(6) 0.1605(6) 0.059(2) Uiso 0.769(11) 1 d PD . 1
C17 C 1.1011(14) 0.0556(12) 0.1616(9) 0.123(7) Uiso 0.769(11) 1 d PD . 1
F11 F 1.2023(9) 0.1229(5) 0.1598(6) 0.080(3) Uani 0.769(11) 1 d PD . 1
F12 F 1.0713(17) 0.0755(6) 0.2255(11) 0.202(9) Uani 0.769(11) 1 d PD . 1
F13 F 1.0018(13) 0.0531(18) 0.0981(14) 0.250(10) Uani 0.769(11) 1 d PD . 1
O1A O 1.090(3) -0.0482(19) 0.1229(19) 0.059(2) Uiso 0.231(11) 1 d PD . 2
C17A C 1.077(3) 0.033(2) 0.123(2) 0.123(7) Uiso 0.231(11) 1 d PD . 2
F11A F 1.159(2) 0.0881(14) 0.0928(14) 0.054(6) Uani 0.231(11) 1 d PD . 2
F12A F 1.127(5) 0.054(2) 0.202(2) 0.202(9) Uani 0.231(11) 1 d PD . 2
F13A F 0.967(3) 0.050(7) 0.099(4) 0.250(10) Uani 0.231(11) 1 d PD . 2
O12 O 0.4188(11) -0.8568(6) -0.0298(5) 0.075(3) Uani 0.805(8) 1 d PD A 1
C27 C 0.3572(10) -0.9356(7) -0.0074(5) 0.053(3) Uani 0.805(8) 1 d PD A 1
F21 F 0.2632(8) -0.9368(5) 0.0236(5) 0.086(2) Uani 0.805(8) 1 d PD A 1
F22 F 0.4415(8) -0.9615(6) 0.0522(5) 0.083(2) Uiso 0.805(8) 1 d PD A 1
F23 F 0.3097(9) -1.0027(5) -0.0683(4) 0.079(3) Uani 0.805(8) 1 d PD A 1
O2A O 0.387(3) -0.8628(12) -0.0209(19) 0.075(3) Uani 0.195(8) 1 d PD A 2
C27A C 0.402(3) -0.9424(16) -0.0023(16) 0.053(3) Uani 0.195(8) 1 d PD A 2
F21A F 0.528(2) -0.933(2) 0.0401(17) 0.086(2) Uani 0.195(8) 1 d PD . 2
F22A F 0.346(3) -0.984(2) 0.0520(17) 0.083(2) Uiso 0.195(8) 1 d PD A 2
F23A F 0.370(3) -1.014(2) -0.0605(14) 0.079(3) Uani 0.195(8) 1 d PD . 2
O3 O 0.4630(19) 0.0540(10) 0.2315(14) 0.013(5) Uiso 0.214(13) 1 d PD B 1
C37 C 0.511(2) 0.1097(16) 0.2989(13) 0.074(3) Uiso 0.214(13) 1 d PD B 1
F31 F 0.481(3) 0.0713(16) 0.3611(14) 0.050(7) Uiso 0.214(13) 1 d PD B 1
F32 F 0.4560(19) 0.1761(12) 0.2871(10) 0.027(5) Uiso 0.214(13) 1 d PD B 1
F33 F 0.6390(18) 0.1526(19) 0.3238(17) 0.092(3) Uiso 0.214(13) 1 d PD B 1
O3A O 0.494(2) 0.0631(9) 0.2378(9) 0.141(8) Uani 0.786(13) 1 d PD B 2
C37A C 0.4845(12) 0.0991(8) 0.3029(7) 0.074(3) Uiso 0.786(13) 1 d PD B 2
F31A F 0.5844(15) 0.0938(9) 0.3651(6) 0.160(8) Uani 0.786(13) 1 d PD B 2
F32A F 0.3821(15) 0.0611(6) 0.3268(8) 0.142(6) Uani 0.786(13) 1 d PD B 2
F33A F 0.5104(11) 0.1919(6) 0.3024(6) 0.092(3) Uiso 0.786(13) 1 d PD B 2
O4 O -0.0873(6) -0.7574(6) -0.0009(4) 0.084(2) Uani 1 1 d D . .
C47 C -0.1923(9) -0.7645(6) 0.0170(5) 0.064(3) Uani 1 1 d D . .
F41 F -0.2926(6) -0.8297(5) -0.0341(4) 0.096(2) Uani 1 1 d D . .
F42 F -0.2225(7) -0.6865(5) 0.0098(6) 0.128(3) Uani 1 1 d D . .
F43 F -0.1902(7) -0.7826(5) 0.0902(4) 0.094(2) Uani 1 1 d D . .
O6 O 0.087(5) -0.816(3) 0.383(2) 0.052(12) Uani 0.274(15) 1 d PD . 1
C67 C -0.010(3) -0.8668(16) 0.3222(17) 0.074(11) Uiso 0.274(15) 1 d PD . 1
F61 F -0.086(4) -0.815(2) 0.294(3) 0.107(15) Uiso 0.274(15) 1 d PD . 1
F62 F -0.087(3) -0.9499(15) 0.3339(17) 0.080(8) Uani 0.274(15) 1 d PD . 1
F63 F 0.038(3) -0.885(2) 0.264(2) 0.145(15) Uiso 0.274(15) 1 d PD . 1
O6A O 0.070(2) -0.8021(14) 0.3890(13) 0.089(10) Uani 0.726(15) 1 d PD . 2
C67A C -0.0447(18) -0.8129(9) 0.3399(11) 0.118(10) Uani 0.726(15) 1 d PD . 2
F61A F -0.1113(13) -0.9046(8) 0.3391(10) 0.128(5) Uani 0.726(15) 1 d PD . 2
F62A F -0.1067(12) -0.7622(8) 0.3631(12) 0.200(10) Uani 0.726(15) 1 d PD . 2
F63A F -0.0498(13) -0.8007(9) 0.2630(7) 0.126(5) Uani 0.726(15) 1 d PD . 2
O5 O 0.7094(10) 0.0386(6) 0.5247(7) 0.057(3) Uiso 0.647(14) 1 d PD C 1
C57 C 0.8142(16) 0.1043(10) 0.5287(9) 0.075(5) Uiso 0.647(14) 1 d PD C 1
F51 F 0.8057(19) 0.1831(9) 0.5619(11) 0.092(5) Uani 0.647(14) 1 d PD C 1
F52 F 0.9278(17) 0.0934(13) 0.5745(12) 0.108(7) Uani 0.647(14) 1 d PD C 1
F53 F 0.8204(16) 0.1149(10) 0.4517(8) 0.132(4) Uiso 0.647(14) 1 d PD C 1
O5A O 0.740(3) 0.0279(13) 0.5590(12) 0.091(8) Uiso 0.353(14) 1 d PD C 2
C57A C 0.793(2) 0.1101(18) 0.5414(16) 0.13(2) Uiso 0.353(14) 1 d PD C 2
F51A F 0.792(4) 0.181(3) 0.591(2) 0.136(17) Uani 0.353(14) 1 d PD C 2
F52A F 0.921(2) 0.125(2) 0.547(2) 0.097(11) Uani 0.353(14) 1 d PD C 2
F53A F 0.731(3) 0.1190(18) 0.4622(14) 0.132(4) Uiso 0.353(14) 1 d PD C 2
Cl1 Cl -0.1172(8) -0.5838(7) 0.2453(5) 0.088(2) Uani 0.40 1 d PD D 1
C1S C 0.015(3) -0.5275(13) 0.213(2) 0.100(8) Uiso 0.40 1 d PD D 1
H1SA H 0.0886 -0.5461 0.2411 0.120 Uiso 0.40 1 calc PR D 1
H1SB H -0.0077 -0.5473 0.1557 0.120 Uiso 0.40 1 calc PR D 1
Cl2 Cl 0.0576(11) -0.4069(8) 0.2290(7) 0.119(2) Uani 0.40 1 d PD D 1
Cl3 Cl 0.1132(15) -0.3803(7) 0.2901(7) 0.144(5) Uani 0.40 1 d PD E 2
C2S C -0.019(3) -0.484(2) 0.2610(15) 0.100(8) Uiso 0.40 1 d PD E 2
H2SA H -0.0001 -0.5293 0.2973 0.120 Uiso 0.40 1 calc PR E 2
H2SB H -0.0944 -0.4717 0.2671 0.120 Uiso 0.40 1 calc PR E 2
Cl4 Cl -0.0574(13) -0.5345(8) 0.1641(7) 0.119(2) Uani 0.40 1 d PD E 2
Cl5 Cl -0.0679(18) -0.5371(15) 0.2149(19) 0.120(9) Uani 0.20 1 d PD F 3
C3S C 0.024(8) -0.425(3) 0.266(2) 0.100(8) Uiso 0.20 1 d PD F 3
H3SA H -0.0313 -0.3988 0.2854 0.120 Uiso 0.20 1 calc PR F 3
H3SB H 0.0934 -0.4291 0.3119 0.120 Uiso 0.20 1 calc PR F 3
Cl6 Cl 0.090(2) -0.3516(14) 0.2045(13) 0.119(2) Uani 0.20 1 d PD F 3

loop_
_atom_site_aniso_label
_atom_site_aniso_U_11
_atom_site_aniso_U_22
_atom_site_aniso_U_33
_atom_site_aniso_U_23
_atom_site_aniso_U_13
_atom_site_aniso_U_12
Mo2 0.0446(4) 0.0549(4) 0.0270(3) 0.0157(2) 0.0134(2) 0.0356(3)
Mo1 0.0530(4) 0.0516(4) 0.0334(3) 0.0191(3) 0.0194(3) 0.0393(3)
O1 0.047(3) 0.042(3) 0.043(3) 0.017(2) 0.015(2) 0.031(2)
O2 0.039(3) 0.046(3) 0.032(2) 0.014(2) 0.012(2) 0.027(2)
N6 0.044(3) 0.050(4) 0.028(3) 0.012(3) 0.014(3) 0.028(3)
N4 0.054(4) 0.069(4) 0.031(3) 0.017(3) 0.013(3) 0.046(4)
N1 0.059(4) 0.051(4) 0.039(3) 0.023(3) 0.024(3) 0.037(3)
N5 0.050(4) 0.055(4) 0.028(3) 0.014(3) 0.014(3) 0.033(3)
N2 0.048(4) 0.054(4) 0.033(3) 0.018(3) 0.017(3) 0.035(3)
N3 0.080(5) 0.066(4) 0.034(3) 0.021(3) 0.027(4) 0.059(4)
C3 0.049(4) 0.063(5) 0.027(3) 0.017(3) 0.015(3) 0.035(4)
C1 0.065(5) 0.058(5) 0.034(4) 0.020(4) 0.021(4) 0.048(4)
C51 0.049(5) 0.058(5) 0.034(4) 0.015(3) 0.016(3) 0.034(4)
C2 0.059(5) 0.079(6) 0.032(4) 0.013(4) 0.013(4) 0.050(5)
C4 0.041(4) 0.045(4) 0.038(4) 0.015(3) 0.019(3) 0.028(4)
C21 0.045(4) 0.058(5) 0.033(4) 0.013(3) 0.014(3) 0.033(4)
C61 0.047(4) 0.069(5) 0.022(3) 0.011(3) 0.010(3) 0.030(4)
C11 0.081(6) 0.058(5) 0.064(5) 0.035(5) 0.049(5) 0.053(5)
C41 0.049(5) 0.092(7) 0.028(4) 0.004(4) 0.003(3) 0.054(5)
C7 0.037(4) 0.042(4) 0.045(4) 0.014(3) 0.012(3) 0.022(3)
C5 0.040(4) 0.044(4) 0.034(4) 0.014(3) 0.015(3) 0.028(3)
C6 0.040(4) 0.042(4) 0.044(4) 0.018(3) 0.015(3) 0.022(3)
C31 0.086(7) 0.063(5) 0.035(4) 0.021(4) 0.023(4) 0.057(5)
C32 0.093(7) 0.078(6) 0.056(5) 0.021(5) 0.028(5) 0.067(6)
C43 0.055(6) 0.094(7) 0.043(5) 0.008(5) 0.005(4) 0.033(5)
C26 0.060(5) 0.073(6) 0.036(4) 0.018(4) 0.015(4) 0.050(5)
C33 0.101(8) 0.091(8) 0.060(6) 0.023(6) 0.027(6) 0.078(7)
C34 0.135(10) 0.076(7) 0.049(5) 0.020(5) 0.038(6) 0.081(8)
C22 0.078(6) 0.063(6) 0.033(4) 0.010(4) 0.021(4) 0.022(5)
C42 0.054(5) 0.079(6) 0.039(4) 0.010(4) 0.002(4) 0.037(5)
C25 0.051(5) 0.079(6) 0.029(4) 0.006(4) 0.011(3) 0.035(4)
C56 0.056(5) 0.055(5) 0.044(4) 0.012(4) 0.018(4) 0.033(4)
C64 0.056(6) 0.083(7) 0.044(5) 0.013(5) 0.019(4) 0.013(5)
C62 0.049(5) 0.056(5) 0.037(4) 0.012(3) 0.017(3) 0.024(4)
C54 0.075(7) 0.042(5) 0.091(7) -0.001(5) 0.037(6) 0.025(5)
C24 0.067(6) 0.070(6) 0.039(4) 0.004(4) 0.017(4) 0.016(5)
C45 0.057(6) 0.131(10) 0.033(4) 0.000(5) 0.002(4) 0.064(7)
C52 0.071(6) 0.060(6) 0.077(6) 0.015(5) 0.036(5) 0.039(5)
C55 0.065(6) 0.057(5) 0.063(5) 0.011(4) 0.025(5) 0.034(5)
C63 0.063(6) 0.069(6) 0.043(5) 0.011(4) 0.015(4) 0.020(5)
C36 0.101(8) 0.070(6) 0.045(5) 0.011(4) 0.024(5) 0.062(6)
C14 0.096(8) 0.067(7) 0.106(9) 0.038(7) 0.064(8) 0.047(6)
C35 0.125(10) 0.061(6) 0.055(6) 0.006(5) 0.037(6) 0.048(6)
C46 0.063(6) 0.097(7) 0.034(4) 0.012(4) 0.016(4) 0.058(6)
C44 0.054(6) 0.097(8) 0.045(5) -0.005(5) 0.006(4) 0.039(5)
C65 0.053(6) 0.114(9) 0.055(6) 0.011(6) 0.028(5) 0.023(6)
C12 0.086(7) 0.073(6) 0.069(6) 0.041(5) 0.052(5) 0.062(6)
C16 0.098(8) 0.053(5) 0.083(7) 0.023(5) 0.058(7) 0.029(5)
C53 0.064(6) 0.063(6) 0.114(9) 0.002(6) 0.046(6) 0.022(5)
C66 0.056(5) 0.082(6) 0.048(5) 0.008(4) 0.022(4) 0.035(5)
C13 0.105(9) 0.088(8) 0.096(8) 0.063(7) 0.079(8) 0.067(7)
C15 0.127(11) 0.060(6) 0.103(9) 0.025(6) 0.076(9) 0.037(7)
C23 0.103(8) 0.050(5) 0.047(5) 0.011(4) 0.026(5) 0.017(5)
F11 0.088(6) 0.053(4) 0.121(8) 0.036(5) 0.059(6) 0.027(4)
F12 0.291(19) 0.054(5) 0.38(2) 0.026(9) 0.288(19) 0.045(8)
F13 0.110(10) 0.106(8) 0.45(3) 0.065(11) -0.060(13) 0.055(10)
F11A 0.047(12) 0.037(11) 0.063(15) 0.012(10) 0.017(11) -0.008(9)
F12A 0.291(19) 0.054(5) 0.38(2) 0.026(9) 0.288(19) 0.045(8)
F13A 0.110(10) 0.106(8) 0.45(3) 0.065(11) -0.060(13) 0.055(10)
O12 0.106(7) 0.065(4) 0.040(4) -0.004(3) 0.036(4) -0.001(4)
C27 0.064(8) 0.060(6) 0.046(5) 0.019(5) 0.003(5) 0.047(6)
F21 0.096(6) 0.060(4) 0.092(5) 0.002(4) 0.035(5) 0.009(4)
F23 0.119(8) 0.056(4) 0.046(3) 0.003(3) -0.004(4) 0.034(4)
O2A 0.106(7) 0.065(4) 0.040(4) -0.004(3) 0.036(4) -0.001(4)
C27A 0.064(8) 0.060(6) 0.046(5) 0.019(5) 0.003(5) 0.047(6)
F21A 0.096(6) 0.060(4) 0.092(5) 0.002(4) 0.035(5) 0.009(4)
F23A 0.119(8) 0.056(4) 0.046(3) 0.003(3) -0.004(4) 0.034(4)
O3A 0.32(3) 0.116(10) 0.080(8) 0.036(7) 0.103(12) 0.160(14)
F31A 0.254(18) 0.148(12) 0.071(7) -0.027(7) -0.034(9) 0.142(13)
F32A 0.271(19) 0.089(7) 0.121(9) 0.015(6) 0.110(12) 0.090(9)
O4 0.049(4) 0.138(7) 0.055(4) -0.025(4) -0.001(3) 0.037(4)
C47 0.061(6) 0.081(7) 0.058(6) 0.032(5) 0.008(5) 0.040(5)
F41 0.054(4) 0.148(6) 0.065(4) -0.002(4) -0.009(3) 0.033(4)
F42 0.074(5) 0.106(6) 0.234(11) 0.055(6) 0.066(6) 0.053(4)
F43 0.079(4) 0.122(6) 0.066(4) 0.014(4) 0.016(3) 0.019(4)
O6 0.06(3) 0.046(15) 0.047(19) 0.020(14) 0.034(18) 0.003(16)
F62 0.094(19) 0.041(13) 0.103(18) 0.011(13) 0.055(15) -0.002(12)
O6A 0.052(9) 0.133(19) 0.072(11) 0.008(9) 0.028(9) 0.010(10)
C67A 0.085(15) 0.083(14) 0.18(3) -0.050(15) 0.063(19) 0.001(11)
F61A 0.080(8) 0.075(8) 0.215(15) -0.015(9) 0.053(8) 0.002(7)
F62A 0.083(8) 0.106(9) 0.41(3) -0.063(12) 0.117(13) 0.002(7)
F63A 0.088(9) 0.156(12) 0.096(10) -0.016(8) -0.015(7) 0.030(8)
F51 0.109(10) 0.023(5) 0.164(13) 0.004(6) 0.080(10) 0.016(5)
F52 0.082(9) 0.082(13) 0.132(13) -0.040(10) 0.000(8) 0.024(8)
F51A 0.10(2) 0.11(2) 0.18(3) -0.06(2) 0.04(2) 0.012(17)
F52A 0.037(11) 0.063(17) 0.18(3) -0.027(16) 0.029(14) 0.007(9)
Cl1 0.075(5) 0.120(7) 0.082(5) 0.004(5) 0.023(4) 0.051(5)
Cl2 0.152(7) 0.149(7) 0.111(5) 0.058(4) 0.066(5) 0.100(6)
Cl3 0.262(17) 0.111(8) 0.106(7) 0.056(6) 0.084(9) 0.098(9)
Cl4 0.152(7) 0.149(7) 0.111(5) 0.058(4) 0.066(5) 0.100(6)
Cl5 0.080(12) 0.15(2) 0.17(2) 0.10(2) 0.058(15) 0.071(13)
Cl6 0.152(7) 0.149(7) 0.111(5) 0.058(4) 0.066(5) 0.100(6)

loop_
_atom_type_symbol
_atom_type_description
_atom_type_scat_dispersion_real
_atom_type_scat_dispersion_imag
_atom_type_scat_source
C C 0.0181 0.0091 'International Tables Vol C Tables 4.2.6.8 and 6.1.1.4'
H H 0.0000 0.0000 'International Tables Vol C Tables 4.2.6.8 and 6.1.1.4'
N N 0.0311 0.0180 'International Tables Vol C Tables 4.2.6.8 and 6.1.1.4'
O O 0.0492 0.0322 'International Tables Vol C Tables 4.2.6.8 and 6.1.1.4'
F F 0.0727 0.0534 'International Tables Vol C Tables 4.2.6.8 and 6.1.1.4'
Cl Cl 0.3639 0.7018 'International Tables Vol C Tables 4.2.6.8 and 6.1.1.4'
Mo Mo -0.0483 2.7339 'International Tables Vol C Tables 4.2.6.8 and 6.1.1.4'

loop_
_geom_angle_atom_site_label_1
_geom_angle_atom_site_label_2
_geom_angle_atom_site_label_3
_geom_angle
_geom_angle_site_symmetry_1
_geom_angle_site_symmetry_3
Mo1 Mo2 O2 92.19(14) . .
Mo1 Mo2 N2 92.71(18) . .
O2 Mo2 N2 90.5(2) . .
Mo1 Mo2 N4 93.2(2) . .
O2 Mo2 N4 174.4(2) . .
N2 Mo2 N4 90.8(2) . .
Mo1 Mo2 N6 91.58(17) . .
O2 Mo2 N6 87.59(19) . .
N2 Mo2 N6 175.4(2) . .
N4 Mo2 N6 90.8(2) . .
Mo2 Mo1 N5 93.67(18) . .
Mo2 Mo1 N3 92.4(2) . .
N5 Mo1 N3 87.0(2) . .
Mo2 Mo1 O1 91.92(14) . .
N5 Mo1 O1 88.4(2) . .
N3 Mo1 O1 173.9(2) . .
Mo2 Mo1 N1 92.71(18) . .
N5 Mo1 N1 173.3(3) . .
N3 Mo1 N1 94.9(2) . .
O1 Mo1 N1 89.2(2) . .
C4 O1 Mo1 116.5(5) . .
C4 O2 Mo2 116.6(4) . .
C3 N6 C61 119.9(6) . .
C3 N6 Mo2 118.2(5) . .
C61 N6 Mo2 121.6(5) . .
C2 N4 C41 118.4(7) . .
C2 N4 Mo2 116.4(6) . .
C41 N4 Mo2 125.1(5) . .
C1 N1 C11 120.4(7) . .
C1 N1 Mo1 117.7(5) . .
C11 N1 Mo1 121.8(5) . .
C3 N5 C51 120.9(6) . .
C3 N5 Mo1 117.4(5) . .
C51 N5 Mo1 121.1(5) . .
C1 N2 C21 119.4(6) . .
C1 N2 Mo2 117.6(5) . .
C21 N2 Mo2 123.0(5) . .
C2 N3 C31 117.7(7) . .
C2 N3 Mo1 117.7(5) . .
C31 N3 Mo1 123.0(6) . .
N6 C3 N5 119.0(7) . .
N1 C1 N2 119.3(7) . .
C52 C51 C56 118.7(8) . .
C52 C51 N5 117.6(7) . .
C56 C51 N5 123.5(8) . .
N4 C2 N3 119.9(7) . .
O1 C4 O2 122.7(6) . .
O1 C4 C5 118.8(7) . .
O2 C4 C5 118.6(6) . .
C22 C21 C26 118.1(8) . .
C22 C21 N2 117.6(7) . .
C26 C21 N2 124.2(7) . .
C62 C61 C66 118.7(8) . .
C62 C61 N6 119.3(7) . .
C66 C61 N6 121.8(8) . .
C12 C11 C16 119.0(9) . .
C12 C11 N1 123.5(9) . .
C16 C11 N1 117.5(7) . .
C42 C41 C46 118.2(9) . .
C42 C41 N4 119.9(7) . .
C46 C41 N4 121.9(9) . .
C5 C7 C6 121.0(7) . 2_746
C7 C5 C6 119.1(6) . .
C7 C5 C4 120.8(7) . .
C6 C5 C4 120.1(6) . .
C7 C6 C5 119.9(7) 2_746 .
C36 C31 C32 119.0(8) . .
C36 C31 N3 119.5(8) . .
C32 C31 N3 121.5(9) . .
C33 C32 C31 121.3(11) . .
C44 C43 C42 117.7(10) . .
C25 C26 C21 121.2(8) . .
C34 C33 C32 117.9(10) . .
C35 C34 C33 123.3(9) . .
C35 C34 O3 123.1(14) . .
C33 C34 O3 112.9(12) . .
C35 C34 O3A 111.7(13) . .
C33 C34 O3A 124.9(13) . .
O3 C34 O3A 12.7(14) . .
C21 C22 C23 121.0(8) . .
C41 C42 C43 122.4(8) . .
C24 C25 C26 119.0(7) . .
C55 C56 C51 121.0(9) . .
C63 C64 C65 121.7(9) . .
C63 C64 O6A 121.7(17) . .
C65 C64 O6A 116.5(16) . .
C63 C64 O6 107(3) . .
C65 C64 O6 131(3) . .
O6A C64 O6 14(4) . .
C61 C62 C63 121.4(8) . .
C55 C54 C53 122.2(9) . .
C55 C54 O5 111.4(8) . .
C53 C54 O5 126.3(10) . .
C55 C54 O5A 117.0(12) . .
C53 C54 O5A 116.5(14) . .
O5 C54 O5A 25.7(9) . .
C25 C24 C23 121.5(8) . .
C25 C24 O12 111.7(8) . .
C23 C24 O12 126.7(9) . .
C25 C24 O2A 120.2(15) . .
C23 C24 O2A 115.8(17) . .
O12 C24 O2A 17(2) . .
C44 C45 C46 120.8(8) . .
C53 C52 C51 121.2(8) . .
C54 C55 C56 118.4(8) . .
C64 C63 C62 118.8(9) . .
C31 C36 C35 121.4(10) . .
C15 C14 C13 120.0(10) . .
C15 C14 O1A 143.7(19) . .
C13 C14 O1A 96.0(17) . .
C15 C14 O11 117.1(12) . .
C13 C14 O11 122.8(10) . .
O1A C14 O11 26.9(13) . .
C34 C35 C36 117.2(11) . .
C45 C46 C41 118.9(10) . .
C43 C44 C45 121.8(9) . .
C43 C44 O4 118.9(10) . .
C45 C44 O4 119.2(9) . .
C64 C65 C66 119.6(9) . .
C11 C12 C13 118.3(11) . .
C15 C16 C11 121.0(10) . .
C52 C53 C54 118.6(10) . .
C65 C66 C61 119.7(9) . .
C14 C13 C12 120.8(9) . .
C14 C15 C16 120.9(13) . .
C24 C23 C22 119.2(9) . .
C17 O11 C14 118.3(10) . .
F11 C17 O11 111.6(12) . .
F11 C17 F12 108.3(12) . .
O11 C17 F12 112.2(13) . .
F11 C17 F13 108.6(13) . .
O11 C17 F13 109.3(15) . .
F12 C17 F13 106.8(14) . .
F63 F12 C17 157(2) 1_665 .
C17A O1A C14 113(2) . .
O1A C17A F11A 109(2) . .
O1A C17A F13A 126(5) . .
F11A C17A F13A 110(2) . .
O1A C17A F12A 94(3) . .
F11A C17A F12A 106.7(19) . .
F13A C17A F12A 109(2) . .
C27 O12 C24 118.5(8) . .
O12 C27 F23 109.0(8) . .
O12 C27 F21 118.6(9) . .
F23 C27 F21 108.8(9) . .
O12 C27 F22 110.1(10) . .
F23 C27 F22 107.0(7) . .
F21 C27 F22 102.8(8) . .
C27A O2A C24 124(2) . .
O2A C27A F23A 120(3) . .
O2A C27A F22A 116.9(19) . .
F23A C27A F22A 103.2(15) . .
O2A C27A F21A 113.4(17) . .
F23A C27A F21A 102.5(14) . .
F22A C27A F21A 97.2(14) . .
C27A F21A F23A 144(2) . 2_635
C27A F23A F21A 110(2) . 2_635
C37 O3 C34 116.4(17) . .
O3 C37 F33 116.4(17) . .
O3 C37 F32 105.8(17) . .
F33 C37 F32 107.4(15) . .
O3 C37 F31 115(2) . .
F33 C37 F31 106.6(15) . .
F32 C37 F31 104.4(14) . .
C37A O3A C34 115.4(12) . .
O3A C37A F32A 121.1(14) . .
O3A C37A F33A 109.5(11) . .
F32A C37A F33A 111.2(10) . .
O3A C37A F31A 107.5(13) . .
F32A C37A F31A 102.9(11) . .
F33A C37A F31A 102.9(10) . .
C47 O4 C44 116.2(7) . .
O4 C47 F43 116.3(7) . .
O4 C47 F41 109.9(8) . .
F43 C47 F41 108.2(7) . .
O4 C47 F42 112.4(8) . .
F43 C47 F42 104.5(8) . .
F41 C47 F42 104.9(7) . .
C67 O6 C64 127(2) . .
O6 C67 F63 108(4) . .
O6 C67 F62 118(2) . .
F63 C67 F62 106.8(16) . .
O6 C67 F61 108(4) . .
F63 C67 F61 107.8(17) . .
F62 C67 F61 107.5(17) . .
F12 F63 C67 160(3) 1_445 .
C67A O6A C64 116.9(15) . .
O6A C67A F62A 115(2) . .
O6A C67A F61A 103.2(14) . .
F62A C67A F61A 108.0(12) . .
O6A C67A F63A 115.3(16) . .
F62A C67A F63A 108.4(14) . .
F61A C67A F63A 106.5(13) . .
C57 O5 C54 119.5(11) . .
O5 C57 F51 105.9(14) . .
O5 C57 F52 116.2(15) . .
F51 C57 F52 107.5(11) . .
O5 C57 F53 108.9(12) . .
F51 C57 F53 110.0(11) . .
F52 C57 F53 108.2(13) . .
C57A O5A C54 117.3(17) . .
O5A C57A F51A 113(3) . .
O5A C57A F52A 110(3) . .
F51A C57A F52A 107.3(15) . .
O5A C57A F53A 111.0(17) . .
F51A C57A F53A 108.5(16) . .
F52A C57A F53A 106.3(16) . .
Cl2 C1S Cl1 111.7(12) . .
Cl4 C2S Cl3 115.0(15) . .
Cl6 C3S Cl5 111.4(16) . .

loop_
_geom_bond_atom_site_label_1
_geom_bond_atom_site_label_2
_geom_bond_distance
_geom_bond_site_symmetry_2
Mo2 Mo1 2.0848(9) .
Mo2 O2 2.127(4) .
Mo2 N2 2.140(6) .
Mo2 N4 2.150(6) .
Mo2 N6 2.159(6) .
Mo1 N5 2.127(6) .
Mo1 N3 2.134(6) .
Mo1 O1 2.137(5) .
Mo1 N1 2.138(6) .
O1 C4 1.270(8) .
O2 C4 1.280(9) .
N6 C3 1.315(10) .
N6 C61 1.414(10) .
N4 C2 1.318(11) .
N4 C41 1.421(12) .
N1 C1 1.325(10) .
N1 C11 1.433(11) .
N5 C3 1.332(10) .
N5 C51 1.404(10) .
N2 C1 1.326(10) .
N2 C21 1.408(10) .
N3 C2 1.336(12) .
N3 C31 1.424(10) .
C51 C52 1.383(13) .
C51 C56 1.385(10) .
C4 C5 1.484(9) .
C21 C22 1.372(11) .
C21 C26 1.394(10) .
C61 C62 1.381(11) .
C61 C66 1.400(11) .
C11 C12 1.394(12) .
C11 C16 1.406(15) .
C41 C42 1.367(13) .
C41 C46 1.413(11) .
C7 C5 1.381(10) .
C7 C6 1.385(10) 2_746
C5 C6 1.397(11) .
C6 C7 1.385(10) 2_746
C31 C36 1.372(14) .
C31 C32 1.385(13) .
C32 C33 1.382(13) .
C43 C44 1.353(13) .
C43 C42 1.402(14) .
C26 C25 1.367(12) .
C33 C34 1.376(17) .
C34 C35 1.370(16) .
C34 O3 1.432(15) .
C34 O3A 1.447(12) .
C22 C23 1.376(13) .
C25 C24 1.362(12) .
C56 C55 1.382(12) .
C64 C63 1.365(14) .
C64 C65 1.368(15) .
C64 O6A 1.425(14) .
C64 O6 1.446(16) .
C62 C63 1.384(12) .
C54 C55 1.367(14) .
C54 C53 1.379(13) .
C54 O5 1.405(11) .
C54 O5A 1.501(16) .
C24 C23 1.365(12) .
C24 O12 1.416(11) .
C24 O2A 1.435(16) .
C45 C44 1.366(15) .
C45 C46 1.382(15) .
C52 C53 1.368(14) .
C36 C35 1.403(13) .
C14 C15 1.341(16) .
C14 C13 1.393(17) .
C14 O1A 1.416(15) .
C14 O11 1.461(11) .
C44 O4 1.431(10) .
C65 C66 1.392(14) .
C12 C13 1.414(15) .
C16 C15 1.377(14) .
O11 C17 1.307(15) .
C17 F11 1.282(14) .
C17 F12 1.315(14) .
C17 F13 1.321(14) .
F12 F63 1.11(3) 1_665
O1A C17A 1.281(17) .
C17A F11A 1.293(18) .
C17A F13A 1.294(18) .
C17A F12A 1.316(19) .
O12 C27 1.309(11) .
C27 F23 1.312(10) .
C27 F21 1.327(10) .
C27 F22 1.350(10) .
O2A C27A 1.299(16) .
C27A F23A 1.348(15) .
C27A F22A 1.354(15) .
C27A F21A 1.370(15) .
F21A F23A 1.56(5) 2_635
F23A F21A 1.56(5) 2_635
O3 C37 1.297(16) .
C37 F33 1.320(15) .
C37 F32 1.329(15) .
C37 F31 1.331(15) .
O3A C37A 1.297(13) .
C37A F32A 1.319(12) .
C37A F33A 1.335(11) .
C37A F31A 1.349(12) .
O4 C47 1.295(10) .
C47 F43 1.312(9) .
C47 F41 1.313(10) .
C47 F42 1.322(9) .
O6 C67 1.30(2) .
C67 F63 1.340(17) .
C67 F62 1.343(17) .
C67 F61 1.348(17) .
F63 F12 1.11(3) 1_445
O6A C67A 1.293(19) .
C67A F62A 1.318(14) .
C67A F61A 1.348(14) .
C67A F63A 1.350(15) .
O5 C57 1.270(16) .
C57 F51 1.351(13) .
C57 F52 1.368(14) .
C57 F53 1.381(13) .
O5A C57A 1.28(2) .
C57A F51A 1.365(15) .
C57A F52A 1.375(16) .
C57A F53A 1.390(16) .
Cl1 C1S 1.736(17) .
C1S Cl2 1.719(16) .
Cl3 C2S 1.731(19) .
C2S Cl4 1.715(17) .
Cl5 C3S 1.736(19) .
C3S Cl6 1.716(18) .
